data_4105682
loop_
_publ_author_name
'Catherine F. Smura'
'Dinah R. Parker'
'Mohamed Zbiri'
'Mark R. Johnson'
'Zolt\'an A. G\'al'
'Simon J. Clarke'

_publ_section_title
;
 High-Spin Cobalt(II) Ions in Square Planar Coordination: Structures and
 Magnetism of the Oxysulfides Sr2CoO2Cu2S2 and Ba2CoO2Cu2S2 and Their
 Solid Solution
;
_journal_name_full 'Journal of the American Chemical Society'
_journal_page_first 2691
_journal_page_last 2705
_journal_paper_doi 10.1021/ja109553u
_journal_volume 133
_journal_year 2011
_chemical_formula_sum 'Cu O'
_chemical_formula_weight 79.54
_space_group_IT_number 15
_symmetry_cell_setting monoclinic
_symmetry_space_group_name_Hall '-C 2yc'
_symmetry_space_group_name_H-M 'C 1 2/c 1'
_audit_author_name 'Simon Clarke'
_audit_creation_date 2010-10-22T22:45
_audit_creation_method 'from EXP file using GSAS2CIF'
_audit_update_record ' 2010-10-22T22:45  Initial CIF as created by GSAS2CIF'
_cell_angle_alpha 90.0
_cell_angle_beta 98.64(8)
_cell_angle_gamma 90.0
_cell_formula_units_Z 4
_cell_length_a 4.649(5)
_cell_length_b 3.4382(34)
_cell_length_c 5.187(6)
_cell_volume 81.97(15)
_computing_structure_refinement GSAS
_pd_block_id 2010-10-22T22:45|DRP053__EX_POL_RT_SJ_phase4|Simon_Clarke||
_pd_phase_name 'from D:/Data/oxychalcogenides/CeCuOS_phases/CeCuOS/CeCuOS_doublere'
_pd_proc_ls_prof_R_factor 0.0208
_pd_proc_ls_prof_wR_factor 0.0116
_refine_ls_goodness_of_fit_all 1.67
_refine_ls_matrix_type full
_refine_ls_number_parameters 94
_refine_ls_number_restraints 0
_refine_ls_shift/su_max 0.08
_refine_ls_shift/su_mean 0.00
_cod_data_source_file ja109553u_si_003_4.cif
_cod_data_source_block DRP053__EX_POL_RT_SJ_phase_4
_cod_original_cell_volume 81.97(10)
_cod_database_code 4105682
_cod_database_fobs_code 4105682

loop_
_symmetry_equiv_pos_site_id
_symmetry_equiv_pos_as_xyz
1 +x,+y,+z
2 -x,+y,-z+1/2
-1 -x,-y,-z
-2 +x,-y,+z+1/2
101 +x+1/2,+y+1/2,+z
102 -x+1/2,+y+1/2,-z+1/2
-101 -x+1/2,-y+1/2,-z
-102 +x+1/2,-y+1/2,+z+1/2

loop_
_atom_site_type_symbol
_atom_site_label
_atom_site_fract_x
_atom_site_fract_y
_atom_site_fract_z
_atom_site_occupancy
_atom_site_thermal_displace_type
_atom_site_U_iso_or_equiv
_atom_site_symmetry_multiplicity
Cu Cu1 0.25 0.25 0.0 1.0 Uiso 0.00035 4
O O1 0.0 0.417 0.25 1.0 Uiso 0.00597 4

loop_
_atom_type_symbol
_atom_type_number_in_cell
Cu 4.0
O 4.0

loop_
_geom_angle_atom_site_label_1
_geom_angle_atom_site_label_2
_geom_angle_atom_site_label_3
_geom_angle
_geom_angle_site_symmetry_1
_geom_angle_site_symmetry_3
_geom_angle_publ_flag
O1 Cu1 O1 85.14(7) 1_555 -1_565 n
O1 Cu1 O1 94.86(7) 1_555 101_545 n
O1 Cu1 O1 180.0 1_555 -101_445 n
O1 Cu1 O1 180.0 -1_565 101_545 n
O1 Cu1 O1 94.86(7) -1_565 -101_445 n
O1 Cu1 O1 85.14(7) 101_545 -101_445 n
Cu1 O1 Cu1 145.81(4) 1_555 2_555 n
Cu1 O1 Cu1 94.86(7) 1_555 -1_565 n
Cu1 O1 Cu1 104.86(7) 1_555 -2_565 n
Cu1 O1 Cu1 104.86(7) 2_555 -1_565 n
Cu1 O1 Cu1 94.86(7) 2_555 -2_565 n
Cu1 O1 Cu1 109.03(8) -1_565 -2_565 n

loop_
_geom_bond_atom_site_label_1
_geom_bond_atom_site_label_2
_geom_bond_distance
_geom_bond_site_symmetry_2
_geom_bond_publ_flag
Cu1 Cu1 2.8912(21) -1_555 n
Cu1 Cu1 2.8912(21) -1_565 n
Cu1 Cu1 2.8912(21) -1_655 n
Cu1 Cu1 2.8912(21) -1_665 n
Cu1 O1 1.9532(17) 1_555 n
Cu1 O1 1.9724(16) -1_565 n
Cu1 O1 1.9724(16) 101_545 n
Cu1 O1 1.9532(17) -101_445 n
O1 Cu1 1.9532(17) 1_555 n
O1 Cu1 1.9532(17) 2_555 n
O1 Cu1 1.9724(16) -1_565 n
O1 Cu1 1.9724(16) -2_565 n

loop_
_pd_block_diffractogram_id
2010-10-22T22:45|DRP053__EX_POL_RT_SJ_H_01|Simon_Clarke|POLARIS
2010-10-22T22:45|DRP053__EX_POL_RT_SJ_H_04|Simon_Clarke|POLARIS
2010-10-22T22:45|DRP053__EX_POL_RT_SJ_H_05|Simon_Clarke|POLARIS
